data_1525671
loop_
_publ_author_name
'Bensch, W.'
'Sander, B.'
'Kremer, R.K.'
'Kockelmann, W.'

_publ_section_title
;
 Unexpected spin-glass behavior of the mixed sulfide-selenide
 chalcogenides Tl Cr5 S8-y Sey (y=1-7) mediated by the nonmagnetic
 sublattice
;
_journal_name_full 'Journal of Solid State Chemistry'
_journal_page_first 198
_journal_page_last 207
_journal_volume 158
_journal_year 2001
_chemical_formula_sum 'Cr5 S6 Se2 Tl'
_chemical_name_systematic 'Tl Cr5 Se2 S6'
_space_group_IT_number 12
_symmetry_space_group_name_Hall '-C 2y'
_symmetry_space_group_name_H-M 'C 1 2/m 1'
_cell_angle_alpha 90
_cell_angle_beta 105.144
_cell_angle_gamma 90
_cell_formula_units_Z 2
_cell_length_a 17.9571
_cell_length_b 3.4693
_cell_length_c 8.7166
_cell_volume 524.173
_citation_journal_id_ASTM JSSCBI
_cod_data_source_file Bensch_JSSCBI_2001_1543.cif
_cod_data_source_block Cr5S6Se2Tl1
_cod_original_cell_volume 524.1735
_cod_original_formula_sum 'Cr5 S6 Se2 Tl1'
_cod_database_code 1525671

loop_
_symmetry_equiv_pos_as_xyz
x,y,z
-x,y,-z
-x,-y,-z
x,-y,z
x+1/2,y+1/2,z
-x+1/2,y+1/2,-z
-x+1/2,-y+1/2,-z
x+1/2,-y+1/2,z

loop_
_atom_site_label
_atom_site_type_symbol
_atom_site_fract_x
_atom_site_fract_y
_atom_site_fract_z
_atom_site_occupancy
_atom_site_U_iso_or_equiv
Cr3 Cr+3 0.1591 0 0.4811 1 0.0
Se1 Se-2 0.1658 0.5 0.9923 0.403 0.0
Se3 Se-2 0.2597 0 0.3449 0.177 0.0
Tl1 Tl+1 0.01135 0 -0.00148 0.5 0.0
S4 S-2 0.0758 0 0.659 0.908 0.0
S2 S-2 0.0841 0.5 0.3166 0.636 0.0
Se2 Se-2 0.0841 0.5 0.3166 0.364 0.0
Cr2 Cr+3 0.2051 0 0.8302 1 0.0
Cr1 Cr+3 0 0.5 0.5 1 0.0
Se4 Se-2 0.0758 0 0.659 0.092 0.0
S1 S-2 0.1658 0.5 0.9923 0.597 0.0
S3 S-2 0.2597 0 0.3449 0.823 0.0
